data_2231410
loop_
_publ_author_name
'Nirmala, P. G.'
'Foro, Sabine'
'Gowda, B. Thimme'

_publ_section_title
;
 <i>N</i>-(2,6-Dimethylphenyl)-2,4-dimethylbenzenesulfonamide
;
_journal_coeditor_code BT5591
_journal_issue 9
_journal_name_full 'Acta Crystallographica Section E'
_journal_page_first o2258
_journal_paper_doi 10.1107/S1600536811031102
_journal_volume 67
_journal_year 2011
_chemical_formula_iupac 'C16 H19 N O2 S'
_chemical_formula_moiety 'C16 H19 N O2 S'
_chemical_formula_sum 'C16 H19 N O2 S'
_chemical_formula_weight 289.38
_chemical_name_systematic
;
<i>N</i>-(2,6-Dimethylphenyl)-2,4-dimethylbenzenesulfonamide
;
_space_group_IT_number 13
_symmetry_cell_setting monoclinic
_symmetry_space_group_name_Hall '-P 2yc'
_symmetry_space_group_name_H-M 'P 1 2/c 1'
_atom_sites_solution_hydrogens geom
_atom_sites_solution_primary direct
_atom_sites_solution_secondary difmap
_audit_creation_method SHELXL-97
_cell_angle_alpha 90.00
_cell_angle_beta 97.270(10)
_cell_angle_gamma 90.00
_cell_formula_units_Z 4
_cell_length_a 11.119(2)
_cell_length_b 8.3120(10)
_cell_length_c 16.043(2)
_cell_measurement_reflns_used 922
_cell_measurement_temperature 293(2)
_cell_measurement_theta_max 27.69
_cell_measurement_theta_min 2.54
_cell_volume 1470.8(4)
_computing_cell_refinement
;
CrysAlis RED (Oxford Diffraction, 2009)
;
_computing_data_collection
;
CrysAlis CCD (Oxford Diffraction, 2009)
;
_computing_data_reduction
;
CrysAlis RED (Oxford Diffraction, 2009)
;
_computing_molecular_graphics 'PLATON (Spek, 2009)'
_computing_publication_material 'SHELXL97 (Sheldrick, 2008)'
_computing_structure_refinement 'SHELXL97 (Sheldrick, 2008)'
_computing_structure_solution 'SHELXS97 (Sheldrick, 2008)'
_diffrn_ambient_temperature 293(2)
_diffrn_measured_fraction_theta_full 0.998
_diffrn_measured_fraction_theta_max 0.998
_diffrn_measurement_device_type
;
Oxford Diffraction Xcalibur diffractometer
with a Sapphire CCD detector
;
_diffrn_measurement_method
;
Rotation method data acquisition using \w and \f
;
_diffrn_radiation_monochromator graphite
_diffrn_radiation_source 'fine-focus sealed tube'
_diffrn_radiation_type MoK\a
_diffrn_radiation_wavelength 0.71073
_diffrn_reflns_av_R_equivalents 0.0208
_diffrn_reflns_av_sigmaI/netI 0.0252
_diffrn_reflns_limit_h_max 13
_diffrn_reflns_limit_h_min -12
_diffrn_reflns_limit_k_max 10
_diffrn_reflns_limit_k_min -6
_diffrn_reflns_limit_l_max 11
_diffrn_reflns_limit_l_min -19
_diffrn_reflns_number 5256
_diffrn_reflns_theta_full 25.35
_diffrn_reflns_theta_max 25.35
_diffrn_reflns_theta_min 2.96
_diffrn_standards_number 0
_exptl_absorpt_coefficient_mu 0.221
_exptl_absorpt_correction_T_max 0.9571
_exptl_absorpt_correction_T_min 0.9014
_exptl_absorpt_correction_type multi-scan
_exptl_absorpt_process_details
;
(CrysAlis RED; Oxford Diffraction, 2009)
;
_exptl_crystal_colour colourless
_exptl_crystal_density_diffrn 1.307
_exptl_crystal_density_method 'not measured'
_exptl_crystal_description prism
_exptl_crystal_F_000 616
_exptl_crystal_size_max 0.48
_exptl_crystal_size_mid 0.36
_exptl_crystal_size_min 0.20
_refine_diff_density_max 0.275
_refine_diff_density_min -0.277
_refine_ls_extinction_method none
_refine_ls_goodness_of_fit_ref 1.039
_refine_ls_hydrogen_treatment mixed
_refine_ls_matrix_type full
_refine_ls_number_parameters 188
_refine_ls_number_reflns 2685
_refine_ls_number_restraints 1
_refine_ls_restrained_S_all 1.039
_refine_ls_R_factor_all 0.0577
_refine_ls_R_factor_gt 0.0432
_refine_ls_shift/su_max 0.005
_refine_ls_shift/su_mean 0.000
_refine_ls_structure_factor_coef Fsqd
_refine_ls_weighting_details 'calc w=1/[\s^2^(Fo^2^)+(0.0674P)^2^+0.5567P] where P=(Fo^2^+2Fc^2^)/3'
_refine_ls_weighting_scheme calc
_refine_ls_wR_factor_gt 0.1154
_refine_ls_wR_factor_ref 0.1250
_reflns_number_gt 2107
_reflns_number_total 2685
_reflns_threshold_expression I>2sigma(I)
_cod_data_source_file bt5591.cif
_cod_data_source_block I
_cod_original_sg_symbol_H-M 'P 2/c'
_cod_database_code 2231410
_cod_database_fobs_code 2231410

loop_
_symmetry_equiv_pos_as_xyz
'x, y, z'
'-x, y, -z+1/2'
'-x, -y, -z'
'x, -y, z-1/2'

loop_
_atom_site_type_symbol
_atom_site_label
_atom_site_fract_x
_atom_site_fract_y
_atom_site_fract_z
_atom_site_U_iso_or_equiv
_atom_site_adp_type
_atom_site_calc_flag
_atom_site_refinement_flags
_atom_site_occupancy
_atom_site_symmetry_multiplicity
C C1 0.21154(19) 0.9601(3) 0.45025(12) 0.0397(5) Uani d . 1 1
C C2 0.1037(2) 0.9068(3) 0.40278(14) 0.0461(6) Uani d . 1 1
C C3 0.0200(2) 1.0252(3) 0.37507(17) 0.0566(7) Uani d . 1 1
H H3 -0.0520 0.9933 0.3435 0.068 Uiso calc R 1 1
C C4 0.0369(2) 1.1871(3) 0.39137(16) 0.0541(6) Uani d . 1 1
C C5 0.1448(2) 1.2349(3) 0.43770(15) 0.0529(6) Uani d . 1 1
H H5 0.1590 1.3434 0.4493 0.063 Uiso calc R 1 1
C C6 0.2309(2) 1.1225(3) 0.46654(14) 0.0444(5) Uani d . 1 1
H H6 0.3030 1.1559 0.4974 0.053 Uiso calc R 1 1
C C7 0.37589(17) 0.7507(3) 0.33206(12) 0.0355(5) Uani d . 1 1
C C8 0.37653(19) 0.5848(3) 0.31960(14) 0.0432(5) Uani d . 1 1
C C9 0.3293(2) 0.5267(3) 0.24105(15) 0.0540(6) Uani d . 1 1
H H9 0.3260 0.4163 0.2317 0.065 Uiso calc R 1 1
C C10 0.2874(2) 0.6298(3) 0.17701(15) 0.0563(7) Uani d . 1 1
H H10 0.2551 0.5888 0.1250 0.068 Uiso calc R 1 1
C C11 0.2929(2) 0.7931(3) 0.18931(14) 0.0484(6) Uani d . 1 1
H H11 0.2665 0.8615 0.1449 0.058 Uiso calc R 1 1
C C12 0.33732(19) 0.8582(3) 0.26703(13) 0.0400(5) Uani d . 1 1
C C13 0.0733(2) 0.7344(3) 0.38090(19) 0.0631(7) Uani d . 1 1
H H13A 0.0683 0.6743 0.4315 0.076 Uiso calc R 1 1
H H13B 0.1354 0.6892 0.3515 0.076 Uiso calc R 1 1
H H13C -0.0032 0.7295 0.3457 0.076 Uiso calc R 1 1
C C14 -0.0588(3) 1.3083(4) 0.3596(2) 0.0775(9) Uani d . 1 1
H H14A -0.1099 1.3288 0.4024 0.093 Uiso calc R 1 1
H H14B -0.1068 1.2668 0.3104 0.093 Uiso calc R 1 1
H H14C -0.0205 1.4067 0.3458 0.093 Uiso calc R 1 1
C C15 0.4295(2) 0.4694(3) 0.38653(16) 0.0560(6) Uani d . 1 1
H H15A 0.3750 0.4581 0.4280 0.067 Uiso calc R 1 1
H H15B 0.5060 0.5099 0.4126 0.067 Uiso calc R 1 1
H H15C 0.4414 0.3665 0.3616 0.067 Uiso calc R 1 1
C C16 0.3431(2) 1.0378(3) 0.27633(15) 0.0517(6) Uani d . 1 1
H H16A 0.4105 1.0663 0.3171 0.062 Uiso calc R 1 1
H H16B 0.2694 1.0761 0.2946 0.062 Uiso calc R 1 1
H H16C 0.3532 1.0857 0.2232 0.062 Uiso calc R 1 1
N N1 0.42138(16) 0.8124(2) 0.41422(10) 0.0386(4) Uani d D 1 1
H H1N 0.466(2) 0.894(2) 0.4152(15) 0.046 Uiso d D 1 1
O O1 0.28375(16) 0.6738(2) 0.50137(10) 0.0517(4) Uani d . 1 1
O O2 0.40451(14) 0.9080(2) 0.55574(9) 0.0496(4) Uani d . 1 1
S S1 0.33235(5) 0.82853(7) 0.48727(3) 0.04002(19) Uani d . 1 1

loop_
_atom_site_aniso_label
_atom_site_aniso_U_11
_atom_site_aniso_U_22
_atom_site_aniso_U_33
_atom_site_aniso_U_12
_atom_site_aniso_U_13
_atom_site_aniso_U_23
C1 0.0382(11) 0.0462(13) 0.0339(11) -0.0007(10) 0.0014(9) 0.0020(9)
C2 0.0381(12) 0.0505(14) 0.0486(13) -0.0031(11) 0.0011(10) 0.0001(11)
C3 0.0361(12) 0.0683(18) 0.0624(15) -0.0012(12) -0.0053(11) 0.0030(13)
C4 0.0458(14) 0.0574(16) 0.0592(15) 0.0104(12) 0.0067(12) 0.0063(12)
C5 0.0579(15) 0.0475(14) 0.0533(14) 0.0033(12) 0.0070(12) -0.0027(11)
C6 0.0447(12) 0.0478(14) 0.0396(12) -0.0007(11) 0.0006(10) -0.0038(10)
C7 0.0288(10) 0.0451(12) 0.0306(10) 0.0006(9) -0.0037(8) -0.0007(9)
C8 0.0362(11) 0.0452(14) 0.0464(12) 0.0010(10) -0.0016(9) -0.0017(10)
C9 0.0522(14) 0.0509(15) 0.0562(15) -0.0032(12) -0.0036(12) -0.0148(12)
C10 0.0496(14) 0.0730(18) 0.0425(13) -0.0029(13) -0.0091(11) -0.0152(12)
C11 0.0434(13) 0.0666(17) 0.0327(11) 0.0052(12) -0.0049(10) 0.0016(11)
C12 0.0347(11) 0.0502(14) 0.0341(11) 0.0022(10) 0.0004(9) 0.0002(9)
C13 0.0477(14) 0.0585(16) 0.0784(18) -0.0082(13) -0.0109(13) -0.0060(14)
C14 0.0596(17) 0.075(2) 0.096(2) 0.0187(16) 0.0015(16) 0.0111(17)
C15 0.0622(15) 0.0474(14) 0.0562(15) 0.0072(13) -0.0008(12) 0.0045(11)
C16 0.0613(15) 0.0502(15) 0.0425(12) 0.0019(12) 0.0027(11) 0.0079(11)
N1 0.0387(10) 0.0431(11) 0.0317(9) -0.0037(8) -0.0039(7) -0.0021(8)
O1 0.0561(10) 0.0492(10) 0.0493(9) -0.0023(8) 0.0044(8) 0.0109(7)
O2 0.0516(9) 0.0622(11) 0.0313(8) 0.0006(8) -0.0089(7) -0.0041(7)
S1 0.0414(3) 0.0467(3) 0.0300(3) -0.0006(2) -0.0033(2) 0.0015(2)

loop_
_atom_type_symbol
_atom_type_description
_atom_type_scat_dispersion_real
_atom_type_scat_dispersion_imag
_atom_type_scat_source
C C 0.0033 0.0016 'International Tables Vol C Tables 4.2.6.8 and 6.1.1.4'
H H 0.0000 0.0000 'International Tables Vol C Tables 4.2.6.8 and 6.1.1.4'
N N 0.0061 0.0033 'International Tables Vol C Tables 4.2.6.8 and 6.1.1.4'
O O 0.0106 0.0060 'International Tables Vol C Tables 4.2.6.8 and 6.1.1.4'
S S 0.1246 0.1234 'International Tables Vol C Tables 4.2.6.8 and 6.1.1.4'

loop_
_geom_angle_atom_site_label_1
_geom_angle_atom_site_label_2
_geom_angle_atom_site_label_3
_geom_angle
C6 C1 C2 120.6(2)
C6 C1 S1 116.35(17)
C2 C1 S1 122.97(18)
C3 C2 C1 116.1(2)
C3 C2 C13 118.7(2)
C1 C2 C13 125.2(2)
C4 C3 C2 124.2(2)
C4 C3 H3 117.9
C2 C3 H3 117.9
C3 C4 C5 117.9(2)
C3 C4 C14 121.0(3)
C5 C4 C14 121.0(3)
C6 C5 C4 120.3(2)
C6 C5 H5 119.9
C4 C5 H5 119.9
C5 C6 C1 120.9(2)
C5 C6 H6 119.6
C1 C6 H6 119.6
C8 C7 C12 122.12(19)
C8 C7 N1 118.32(18)
C12 C7 N1 119.50(19)
C9 C8 C7 117.8(2)
C9 C8 C15 119.7(2)
C7 C8 C15 122.5(2)
C10 C9 C8 121.0(2)
C10 C9 H9 119.5
C8 C9 H9 119.5
C11 C10 C9 120.3(2)
C11 C10 H10 119.8
C9 C10 H10 119.8
C10 C11 C12 121.2(2)
C10 C11 H11 119.4
C12 C11 H11 119.4
C11 C12 C7 117.4(2)
C11 C12 C16 118.8(2)
C7 C12 C16 123.77(19)
C2 C13 H13A 109.5
C2 C13 H13B 109.5
H13A C13 H13B 109.5
C2 C13 H13C 109.5
H13A C13 H13C 109.5
H13B C13 H13C 109.5
C4 C14 H14A 109.5
C4 C14 H14B 109.5
H14A C14 H14B 109.5
C4 C14 H14C 109.5
H14A C14 H14C 109.5
H14B C14 H14C 109.5
C8 C15 H15A 109.5
C8 C15 H15B 109.5
H15A C15 H15B 109.5
C8 C15 H15C 109.5
H15A C15 H15C 109.5
H15B C15 H15C 109.5
C12 C16 H16A 109.5
C12 C16 H16B 109.5
H16A C16 H16B 109.5
C12 C16 H16C 109.5
H16A C16 H16C 109.5
H16B C16 H16C 109.5
C7 N1 S1 120.67(14)
C7 N1 H1N 116.2(16)
S1 N1 H1N 109.3(17)
O1 S1 O2 118.69(10)
O1 S1 N1 108.46(10)
O2 S1 N1 104.84(9)
O1 S1 C1 108.85(10)
O2 S1 C1 107.37(10)
N1 S1 C1 108.20(9)

loop_
_geom_bond_atom_site_label_1
_geom_bond_atom_site_label_2
_geom_bond_distance
C1 C6 1.387(3)
C1 C2 1.408(3)
C1 S1 1.775(2)
C2 C3 1.388(3)
C2 C13 1.504(4)
C3 C4 1.379(4)
C3 H3 0.9300
C4 C5 1.387(4)
C4 C14 1.506(4)
C5 C6 1.375(3)
C5 H5 0.9300
C6 H6 0.9300
C7 C8 1.394(3)
C7 C12 1.399(3)
C7 N1 1.445(2)
C8 C9 1.389(3)
C8 C15 1.503(3)
C9 C10 1.373(4)
C9 H9 0.9300
C10 C11 1.372(4)
C10 H10 0.9300
C11 C12 1.391(3)
C11 H11 0.9300
C12 C16 1.500(3)
C13 H13A 0.9600
C13 H13B 0.9600
C13 H13C 0.9600
C14 H14A 0.9600
C14 H14B 0.9600
C14 H14C 0.9600
C15 H15A 0.9600
C15 H15B 0.9600
C15 H15C 0.9600
C16 H16A 0.9600
C16 H16B 0.9600
C16 H16C 0.9600
N1 S1 1.6325(19)
N1 H1N 0.834(16)
O1 S1 1.4242(17)
O2 S1 1.4364(15)

loop_
_geom_hbond_atom_site_label_D
_geom_hbond_atom_site_label_H
_geom_hbond_atom_site_label_A
_geom_hbond_site_symmetry_A
_geom_hbond_distance_DH
_geom_hbond_distance_HA
_geom_hbond_distance_DA
_geom_hbond_angle_DHA
N1 H1N O2 3_676 0.834(16) 2.203(17) 3.024(3) 168(2)

loop_
_geom_torsion_atom_site_label_1
_geom_torsion_atom_site_label_2
_geom_torsion_atom_site_label_3
_geom_torsion_atom_site_label_4
_geom_torsion
C6 C1 C2 C3 -0.6(3)
S1 C1 C2 C3 -177.08(18)
C6 C1 C2 C13 179.7(2)
S1 C1 C2 C13 3.2(3)
C1 C2 C3 C4 -0.1(4)
C13 C2 C3 C4 179.6(3)
C2 C3 C4 C5 0.7(4)
C2 C3 C4 C14 -179.5(3)
C3 C4 C5 C6 -0.5(4)
C14 C4 C5 C6 179.7(2)
C4 C5 C6 C1 -0.2(4)
C2 C1 C6 C5 0.8(3)
S1 C1 C6 C5 177.48(18)
C12 C7 C8 C9 -4.4(3)
N1 C7 C8 C9 178.15(19)
C12 C7 C8 C15 173.6(2)
N1 C7 C8 C15 -3.8(3)
C7 C8 C9 C10 2.3(4)
C15 C8 C9 C10 -175.8(2)
C8 C9 C10 C11 0.8(4)
C9 C10 C11 C12 -2.0(4)
C10 C11 C12 C7 -0.1(3)
C10 C11 C12 C16 179.0(2)
C8 C7 C12 C11 3.3(3)
N1 C7 C12 C11 -179.25(19)
C8 C7 C12 C16 -175.7(2)
N1 C7 C12 C16 1.7(3)
C8 C7 N1 S1 -86.7(2)
C12 C7 N1 S1 95.8(2)
C7 N1 S1 O1 57.93(19)
C7 N1 S1 O2 -174.33(16)
C7 N1 S1 C1 -59.99(19)
C6 C1 S1 O1 153.48(17)
C2 C1 S1 O1 -29.9(2)
C6 C1 S1 O2 23.8(2)
C2 C1 S1 O2 -159.61(18)
C6 C1 S1 N1 -88.85(18)
C2 C1 S1 N1 87.7(2)

loop_
_cod_related_entry_id
_cod_related_entry_database
_cod_related_entry_code
1 ChemSpider 6402181
